data_7110347
loop_
_publ_author_name
'Graham M. Lee'
'Daniel J. Harrison'
'Ilia Korobkov'
'R. Tom Baker'

_publ_section_title
;
 Stepwise addition of difluorocarbene to a transition metal centre
;
_journal_name_full Chem.Commun.
_journal_page_first 1128
_journal_paper_doi 10.1039/c3cc48468h
_journal_volume 50
_journal_year 2014
_chemical_formula_sum 'C28.5 H24 Co F4 P'
_chemical_formula_weight 532.38
_chemical_name_systematic
; 
 ? 
;
_space_group_IT_number 2
_symmetry_cell_setting triclinic
_symmetry_space_group_name_Hall '-P 1'
_symmetry_space_group_name_H-M 'P -1'
_atom_sites_solution_hydrogens geom
_atom_sites_solution_primary direct
_atom_sites_solution_secondary difmap
_audit_creation_method SHELXL-97
_cell_angle_alpha 98.010(2)
_cell_angle_beta 95.934(2)
_cell_angle_gamma 109.836(2)
_cell_formula_units_Z 2
_cell_length_a 8.9032(3)
_cell_length_b 9.6331(3)
_cell_length_c 15.0734(5)
_cell_measurement_reflns_used 4007
_cell_measurement_temperature 200(2)
_cell_measurement_theta_max 28.22
_cell_measurement_theta_min 2.46
_cell_volume 1188.35(7)
_computing_cell_refinement 'APEX II, Bruker (2009)'
_computing_data_collection 'APEX II, Bruker (2009)'
_computing_data_reduction 'XPREP, Bruker (2009)'
_computing_molecular_graphics 'SHELXTL, Bruker (2004)'
_computing_publication_material 'SHELXTL, Bruker (2004)'
_computing_structure_refinement 'SHELXL-97 (Sheldrick, 2008)'
_computing_structure_solution 'SHELXS-97 (Sheldrick, 2008)'
_diffrn_ambient_temperature 200(2)
_diffrn_measured_fraction_theta_full 0.919
_diffrn_measured_fraction_theta_max 0.919
_diffrn_measurement_device_type 'Bruker APEX-II CCD'
_diffrn_measurement_method '\f and \w scans'
_diffrn_radiation_monochromator graphite
_diffrn_radiation_source 'fine-focus sealed tube'
_diffrn_radiation_type MoK\a
_diffrn_radiation_wavelength 0.71073
_diffrn_reflns_av_R_equivalents 0.0112
_diffrn_reflns_av_sigmaI/netI 0.0232
_diffrn_reflns_limit_h_max 10
_diffrn_reflns_limit_h_min -11
_diffrn_reflns_limit_k_max 12
_diffrn_reflns_limit_k_min -12
_diffrn_reflns_limit_l_max 19
_diffrn_reflns_limit_l_min -20
_diffrn_reflns_number 6984
_diffrn_reflns_theta_full 28.23
_diffrn_reflns_theta_max 28.23
_diffrn_reflns_theta_min 2.46
_exptl_absorpt_coefficient_mu 0.836
_exptl_absorpt_correction_T_max 0.9594
_exptl_absorpt_correction_T_min 0.8709
_exptl_absorpt_correction_type multi-scan
_exptl_absorpt_process_details 'SADABS, Bruker (2003)'
_exptl_crystal_colour orange
_exptl_crystal_density_diffrn 1.488
_exptl_crystal_density_meas ?
_exptl_crystal_density_method 'not measured'
_exptl_crystal_description plate
_exptl_crystal_F_000 546
_exptl_crystal_size_max 0.17
_exptl_crystal_size_mid 0.12
_exptl_crystal_size_min 0.05
_refine_diff_density_max 1.348
_refine_diff_density_min -0.606
_refine_diff_density_rms 0.091
_refine_ls_extinction_method none
_refine_ls_goodness_of_fit_ref 1.042
_refine_ls_hydrogen_treatment constr
_refine_ls_matrix_type full
_refine_ls_number_parameters 296
_refine_ls_number_reflns 5399
_refine_ls_number_restraints 0
_refine_ls_restrained_S_all 1.042
_refine_ls_R_factor_all 0.0572
_refine_ls_R_factor_gt 0.0503
_refine_ls_shift/su_max 0.001
_refine_ls_shift/su_mean 0.000
_refine_ls_structure_factor_coef Fsqd
_refine_ls_weighting_details 'calc w=1/[\s^2^(Fo^2^)+(0.0950P)^2^+1.0620P] where P=(Fo^2^+2Fc^2^)/3'
_refine_ls_weighting_scheme calc
_refine_ls_wR_factor_gt 0.1405
_refine_ls_wR_factor_ref 0.1474
_reflns_number_gt 4747
_reflns_number_total 5399
_reflns_threshold_expression >2sigma(I)
_cod_data_source_file c3cc48468h.txt
_cod_data_source_block tb092
_cod_depositor_comments
;
The following automatic conversions were performed:

'_exptl_crystal_density_meas' value 'n/a' was changed to '?' - the
value is perceived as not measured.

Automatic conversion script
Id: cif_fix_values 3008 2015-01-20 13:52:24Z robertas 
;
_cod_original_sg_symbol_H-M P-1
_cod_original_formula_sum 'C28.50 H24 Co F4 P'
_cod_database_code 7110347

loop_
_symmetry_equiv_pos_as_xyz
'x, y, z'
'-x, -y, -z'

loop_
_atom_site_label
_atom_site_type_symbol
_atom_site_fract_x
_atom_site_fract_y
_atom_site_fract_z
_atom_site_U_iso_or_equiv
_atom_site_adp_type
_atom_site_occupancy
_atom_site_symmetry_multiplicity
_atom_site_calc_flag
_atom_site_refinement_flags
_atom_site_disorder_assembly
_atom_site_disorder_group
Co1 Co 0.49398(4) 0.16532(4) 0.30344(2) 0.02419(13) Uani 1 1 d . . .
P1 P 0.51573(7) 0.38042(6) 0.26291(4) 0.01892(15) Uani 1 1 d . . .
F1 F 0.4392(3) 0.1340(3) 0.48142(15) 0.0636(7) Uani 1 1 d . . .
F2 F 0.4119(3) 0.3370(2) 0.44794(12) 0.0483(5) Uani 1 1 d . . .
F3 F 0.2082(3) -0.0359(3) 0.3410(2) 0.0646(7) Uani 1 1 d . . .
F4 F 0.1693(2) 0.1639(2) 0.30866(17) 0.0537(5) Uani 1 1 d . . .
C1 C 0.5566(5) -0.0151(4) 0.3291(2) 0.0483(8) Uani 1 1 d . . .
H1A H 0.5151 -0.0786 0.3747 0.058 Uiso 1 1 calc R . .
C2 C 0.6996(5) 0.1133(5) 0.3456(3) 0.0615(11) Uani 1 1 d . . .
H2A H 0.7765 0.1574 0.4040 0.074 Uiso 1 1 calc R . .
C3 C 0.7135(6) 0.1657(5) 0.2638(4) 0.0748(16) Uani 1 1 d . . .
H3A H 0.8028 0.2556 0.2536 0.090 Uiso 1 1 calc R . .
C4 C 0.5829(7) 0.0659(5) 0.1962(3) 0.0667(13) Uani 1 1 d . . .
H4A H 0.5641 0.0732 0.1307 0.080 Uiso 1 1 calc R . .
C5 C 0.4892(5) -0.0460(4) 0.2377(3) 0.0524(9) Uani 1 1 d . . .
H5A H 0.3902 -0.1332 0.2073 0.063 Uiso 1 1 calc R . .
C6 C 0.5528(3) 0.3767(3) 0.14514(16) 0.0219(4) Uani 1 1 d . . .
C7 C 0.6900(3) 0.4759(3) 0.12067(18) 0.0283(5) Uani 1 1 d . . .
H7A H 0.7688 0.5517 0.1657 0.034 Uiso 1 1 calc R . .
C8 C 0.7116(4) 0.4640(4) 0.0301(2) 0.0366(6) Uani 1 1 d . . .
H8A H 0.8056 0.5317 0.0138 0.044 Uiso 1 1 calc R . .
C9 C 0.5980(4) 0.3548(4) -0.03646(19) 0.0364(6) Uani 1 1 d . . .
H9A H 0.6131 0.3483 -0.0982 0.044 Uiso 1 1 calc R . .
C10 C 0.4612(4) 0.2544(3) -0.01255(18) 0.0352(6) Uani 1 1 d . . .
H10A H 0.3826 0.1789 -0.0579 0.042 Uiso 1 1 calc R . .
C11 C 0.4399(3) 0.2648(3) 0.07750(18) 0.0294(5) Uani 1 1 d . . .
H11A H 0.3473 0.1949 0.0936 0.035 Uiso 1 1 calc R . .
C12 C 0.6845(3) 0.5398(3) 0.33186(16) 0.0222(5) Uani 1 1 d . . .
C13 C 0.7709(3) 0.5190(3) 0.40792(17) 0.0270(5) Uani 1 1 d . . .
H13A H 0.7463 0.4211 0.4215 0.032 Uiso 1 1 calc R . .
C14 C 0.8925(3) 0.6392(3) 0.4640(2) 0.0339(6) Uani 1 1 d . . .
H14A H 0.9486 0.6239 0.5167 0.041 Uiso 1 1 calc R . .
C15 C 0.9326(4) 0.7824(3) 0.4435(2) 0.0369(6) Uani 1 1 d . . .
H15A H 1.0187 0.8644 0.4807 0.044 Uiso 1 1 calc R . .
C16 C 0.8457(4) 0.8047(3) 0.3681(2) 0.0351(6) Uani 1 1 d . . .
H16A H 0.8719 0.9025 0.3542 0.042 Uiso 1 1 calc R . .
C17 C 0.7217(3) 0.6857(3) 0.31341(19) 0.0289(5) Uani 1 1 d . . .
H17A H 0.6611 0.7025 0.2630 0.035 Uiso 1 1 calc R . .
C18 C 0.3517(3) 0.4565(3) 0.26544(16) 0.0224(5) Uani 1 1 d . . .
C19 C 0.3523(3) 0.5567(3) 0.34197(19) 0.0296(5) Uani 1 1 d . . .
H19A H 0.4374 0.5850 0.3921 0.035 Uiso 1 1 calc R . .
C20 C 0.2306(4) 0.6156(3) 0.3459(2) 0.0357(6) Uani 1 1 d . . .
H20A H 0.2324 0.6835 0.3985 0.043 Uiso 1 1 calc R . .
C21 C 0.1066(4) 0.5754(4) 0.2731(2) 0.0367(6) Uani 1 1 d . . .
H21A H 0.0239 0.6169 0.2753 0.044 Uiso 1 1 calc R . .
C22 C 0.1031(4) 0.4749(4) 0.1973(2) 0.0381(6) Uani 1 1 d . . .
H22A H 0.0169 0.4461 0.1478 0.046 Uiso 1 1 calc R . .
C23 C 0.2251(3) 0.4155(3) 0.19309(18) 0.0307(5) Uani 1 1 d . . .
H23A H 0.2220 0.3466 0.1406 0.037 Uiso 1 1 calc R . .
C24 C 0.4097(4) 0.1991(4) 0.4106(2) 0.0393(7) Uani 1 1 d . . .
C25 C 0.2846(4) 0.1110(4) 0.3364(2) 0.0406(7) Uani 1 1 d . . .
C26 C -0.0210(15) 0.0275(12) -0.0050(6) 0.151(7) Uiso 0.50 1 d PG A -1
C27 C 0.0561(9) -0.0520(8) -0.0552(4) 0.0492(16) Uiso 0.50 1 d PG A -1
H27A H 0.0683 -0.0394 -0.1158 0.059 Uiso 0.50 1 calc PR A -1
C28 C 0.1153(12) -0.1501(10) -0.0168(6) 0.108(4) Uiso 0.50 1 d PG A -1
H28A H 0.1679 -0.2044 -0.0511 0.129 Uiso 0.50 1 calc PR A -1
C29 C 0.0974(17) -0.1686(14) 0.0718(7) 0.217(19) Uiso 0.50 1 d PG A -1
H29A H 0.1379 -0.2356 0.0980 0.260 Uiso 0.50 1 calc PR A -1
C30 C 0.0204(14) -0.0891(12) 0.1220(4) 0.093(3) Uiso 0.50 1 d PG A -1
H30A H 0.0081 -0.1018 0.1826 0.112 Uiso 0.50 1 calc PR A -1
C31 C -0.0388(13) 0.0089(12) 0.0836(5) 0.105(4) Uiso 0.50 1 d PG A -1
H31A H -0.0915 0.0633 0.1179 0.126 Uiso 0.50 1 calc PR A -1
C32 C -0.076(2) 0.133(2) -0.0678(11) 0.113(6) Uiso 0.50 1 d P A -1
H32A H -0.0484 0.1154 -0.1285 0.170 Uiso 0.50 1 calc PR A -1
H32B H -0.0203 0.2393 -0.0397 0.170 Uiso 0.50 1 calc PR A -1
H32C H -0.1936 0.1086 -0.0728 0.170 Uiso 0.50 1 calc PR A -1

loop_
_atom_site_aniso_label
_atom_site_aniso_U_11
_atom_site_aniso_U_22
_atom_site_aniso_U_33
_atom_site_aniso_U_23
_atom_site_aniso_U_13
_atom_site_aniso_U_12
Co1 0.0279(2) 0.02175(19) 0.02343(19) 0.00585(13) 0.00280(13) 0.00932(15)
P1 0.0183(3) 0.0211(3) 0.0188(3) 0.0036(2) 0.0030(2) 0.0088(2)
F1 0.0985(19) 0.0785(16) 0.0403(11) 0.0310(11) 0.0256(12) 0.0535(15)
F2 0.0687(13) 0.0569(12) 0.0326(9) 0.0084(8) 0.0175(9) 0.0369(11)
F3 0.0493(13) 0.0417(11) 0.1047(19) 0.0296(12) 0.0244(12) 0.0088(10)
F4 0.0321(10) 0.0530(12) 0.0795(15) 0.0240(11) 0.0133(9) 0.0137(9)
C1 0.070(2) 0.0413(17) 0.0499(18) 0.0169(14) 0.0150(17) 0.0357(18)
C2 0.049(2) 0.048(2) 0.084(3) -0.011(2) -0.0057(19) 0.0264(18)
C3 0.064(3) 0.051(2) 0.145(5) 0.041(3) 0.064(3) 0.043(2)
C4 0.112(4) 0.068(3) 0.062(2) 0.022(2) 0.039(3) 0.074(3)
C5 0.062(2) 0.0455(19) 0.0485(19) -0.0049(15) -0.0003(16) 0.0258(18)
C6 0.0236(11) 0.0269(11) 0.0201(10) 0.0067(9) 0.0055(8) 0.0136(10)
C7 0.0246(12) 0.0348(13) 0.0274(12) 0.0076(10) 0.0059(9) 0.0118(11)
C8 0.0361(15) 0.0464(16) 0.0328(14) 0.0149(12) 0.0155(12) 0.0161(13)
C9 0.0473(17) 0.0452(16) 0.0232(12) 0.0073(11) 0.0109(11) 0.0229(14)
C10 0.0413(16) 0.0381(15) 0.0248(12) -0.0018(11) 0.0017(11) 0.0163(13)
C11 0.0313(13) 0.0290(12) 0.0280(12) 0.0031(10) 0.0070(10) 0.0111(11)
C12 0.0177(11) 0.0229(11) 0.0257(11) 0.0021(9) 0.0039(8) 0.0077(9)
C13 0.0245(12) 0.0307(12) 0.0269(12) 0.0046(10) 0.0032(9) 0.0119(10)
C14 0.0268(13) 0.0371(15) 0.0328(13) -0.0009(11) -0.0049(10) 0.0106(12)
C15 0.0250(13) 0.0314(14) 0.0448(16) -0.0075(12) -0.0021(11) 0.0062(11)
C16 0.0283(14) 0.0239(12) 0.0530(17) 0.0032(12) 0.0061(12) 0.0109(11)
C17 0.0239(12) 0.0276(12) 0.0375(14) 0.0066(10) 0.0045(10) 0.0123(11)
C18 0.0204(11) 0.0243(11) 0.0248(11) 0.0061(9) 0.0047(9) 0.0100(9)
C19 0.0260(13) 0.0327(13) 0.0308(12) 0.0001(10) 0.0024(10) 0.0143(11)
C20 0.0302(14) 0.0386(15) 0.0416(15) -0.0002(12) 0.0084(11) 0.0188(12)
C21 0.0276(13) 0.0448(16) 0.0472(16) 0.0106(13) 0.0089(12) 0.0235(13)
C22 0.0254(13) 0.0547(18) 0.0374(15) 0.0084(13) 0.0004(11) 0.0201(13)
C23 0.0253(13) 0.0403(14) 0.0273(12) 0.0050(11) 0.0026(10) 0.0135(11)
C24 0.0497(18) 0.0423(16) 0.0349(14) 0.0155(12) 0.0151(13) 0.0225(14)
C25 0.0349(15) 0.0374(15) 0.0527(18) 0.0195(14) 0.0171(13) 0.0099(13)

loop_
_atom_type_symbol
_atom_type_description
_atom_type_scat_dispersion_real
_atom_type_scat_dispersion_imag
_atom_type_scat_source
C C 0.0033 0.0016 'International Tables Vol C Tables 4.2.6.8 and 6.1.1.4'
H H 0.0000 0.0000 'International Tables Vol C Tables 4.2.6.8 and 6.1.1.4'
F F 0.0171 0.0103 'International Tables Vol C Tables 4.2.6.8 and 6.1.1.4'
P P 0.1023 0.0942 'International Tables Vol C Tables 4.2.6.8 and 6.1.1.4'
Co Co 0.3494 0.9721 'International Tables Vol C Tables 4.2.6.8 and 6.1.1.4'

loop_
_geom_angle_atom_site_label_1
_geom_angle_atom_site_label_2
_geom_angle_atom_site_label_3
_geom_angle
C24 Co1 C25 44.46(15)
C24 Co1 C1 98.18(14)
C25 Co1 C1 100.93(15)
C24 Co1 C3 139.1(2)
C25 Co1 C3 165.17(15)
C1 Co1 C3 65.31(16)
C24 Co1 C2 104.74(17)
C25 Co1 C2 132.62(17)
C1 Co1 C2 39.42(17)
C3 Co1 C2 38.7(2)
C24 Co1 C5 125.35(15)
C25 Co1 C5 100.94(16)
C1 Co1 C5 38.79(15)
C3 Co1 C5 65.05(18)
C2 Co1 C5 65.35(16)
C24 Co1 C4 162.69(15)
C25 Co1 C4 131.1(2)
C1 Co1 C4 65.06(14)
C3 Co1 C4 39.5(2)
C2 Co1 C4 65.56(19)
C5 Co1 C4 38.26(17)
C24 Co1 P1 96.53(9)
C25 Co1 P1 99.97(10)
C1 Co1 P1 159.11(12)
C3 Co1 P1 93.91(11)
C2 Co1 P1 121.85(13)
C5 Co1 P1 135.68(11)
C4 Co1 P1 100.78(11)
C6 P1 C12 106.06(11)
C6 P1 C18 103.03(11)
C12 P1 C18 100.33(11)
C6 P1 Co1 110.51(8)
C12 P1 Co1 113.20(8)
C18 P1 Co1 122.11(8)
C5 C1 C2 109.3(4)
C5 C1 Co1 72.6(2)
C2 C1 Co1 72.0(2)
C3 C2 C1 106.5(4)
C3 C2 Co1 70.1(2)
C1 C2 Co1 68.5(2)
C2 C3 C4 108.6(4)
C2 C3 Co1 71.2(2)
C4 C3 Co1 71.1(2)
C5 C4 C3 107.3(4)
C5 C4 Co1 70.8(2)
C3 C4 Co1 69.4(2)
C4 C5 C1 108.2(4)
C4 C5 Co1 70.9(2)
C1 C5 Co1 68.61(19)
C11 C6 C7 118.8(2)
C11 C6 P1 117.90(18)
C7 C6 P1 123.27(19)
C8 C7 C6 120.0(3)
C9 C8 C7 120.8(3)
C8 C9 C10 119.6(3)
C11 C10 C9 119.8(3)
C10 C11 C6 121.0(2)
C13 C12 C17 118.7(2)
C13 C12 P1 119.75(19)
C17 C12 P1 121.34(19)
C14 C13 C12 120.8(3)
C13 C14 C15 120.1(3)
C14 C15 C16 119.5(3)
C17 C16 C15 120.5(3)
C16 C17 C12 120.3(3)
C23 C18 C19 118.6(2)
C23 C18 P1 121.75(19)
C19 C18 P1 119.60(19)
C20 C19 C18 120.9(3)
C21 C20 C19 119.9(3)
C22 C21 C20 119.8(3)
C21 C22 C23 120.4(3)
C22 C23 C18 120.2(3)
F1 C24 F2 105.9(2)
F1 C24 C25 118.7(3)
F2 C24 C25 118.6(3)
F1 C24 Co1 119.7(2)
F2 C24 Co1 122.5(2)
C25 C24 Co1 68.26(17)
F4 C25 F3 107.0(3)
F4 C25 C24 119.1(3)
F3 C25 C24 116.5(3)
F4 C25 Co1 125.5(2)
F3 C25 Co1 117.2(2)
C24 C25 Co1 67.28(17)
C27 C26 C31 120.0
C27 C26 C32 108.8(8)
C31 C26 C32 131.2(8)
C28 C27 C26 120.0
C27 C28 C29 120.0
C30 C29 C28 120.0
C29 C30 C31 120.0
C30 C31 C26 120.0

loop_
_geom_bond_atom_site_label_1
_geom_bond_atom_site_label_2
_geom_bond_distance
Co1 C24 1.883(3)
Co1 C25 1.897(3)
Co1 C1 2.069(3)
Co1 C3 2.101(4)
Co1 C2 2.115(4)
Co1 C5 2.121(4)
Co1 C4 2.123(4)
Co1 P1 2.1930(6)
P1 C6 1.837(2)
P1 C12 1.834(2)
P1 C18 1.845(2)
F1 C24 1.357(3)
F2 C24 1.362(4)
F3 C25 1.361(4)
F4 C25 1.347(4)
C1 C5 1.392(5)
C1 C2 1.412(6)
C2 C3 1.397(7)
C3 C4 1.428(8)
C4 C5 1.391(6)
C6 C11 1.400(4)
C6 C7 1.393(4)
C7 C8 1.393(4)
C8 C9 1.382(5)
C9 C10 1.392(4)
C10 C11 1.384(4)
C12 C13 1.390(4)
C12 C17 1.405(3)
C13 C14 1.383(4)
C14 C15 1.391(4)
C15 C16 1.391(5)
C16 C17 1.379(4)
C18 C23 1.392(4)
C18 C19 1.395(3)
C19 C20 1.386(4)
C20 C21 1.383(4)
C21 C22 1.382(4)
C22 C23 1.392(4)
C24 C25 1.430(5)
C26 C27 1.3900
C26 C31 1.3900
C26 C32 1.64(2)
C27 C28 1.3900
C28 C29 1.3900
C29 C30 1.3900
C30 C31 1.3900

loop_
_geom_torsion_atom_site_label_1
_geom_torsion_atom_site_label_2
_geom_torsion_atom_site_label_3
_geom_torsion_atom_site_label_4
_geom_torsion
C24 Co1 P1 C6 -167.16(14)
C25 Co1 P1 C6 -122.33(14)
C1 Co1 P1 C6 58.3(3)
C3 Co1 P1 C6 52.4(2)
C2 Co1 P1 C6 80.96(17)
C5 Co1 P1 C6 -5.22(19)
C4 Co1 P1 C6 13.15(18)
C24 Co1 P1 C12 74.05(14)
C25 Co1 P1 C12 118.87(14)
C1 Co1 P1 C12 -60.5(3)
C3 Co1 P1 C12 -66.4(2)
C2 Co1 P1 C12 -37.83(17)
C5 Co1 P1 C12 -124.02(19)
C4 Co1 P1 C12 -105.65(18)
C24 Co1 P1 C18 -45.90(14)
C25 Co1 P1 C18 -1.07(15)
C1 Co1 P1 C18 179.6(3)
C3 Co1 P1 C18 173.7(2)
C2 Co1 P1 C18 -157.78(18)
C5 Co1 P1 C18 116.04(19)
C4 Co1 P1 C18 134.40(19)
C24 Co1 C1 C5 139.0(3)
C25 Co1 C1 C5 93.9(3)
C3 Co1 C1 C5 -80.3(3)
C2 Co1 C1 C5 -117.7(4)
C4 Co1 C1 C5 -36.5(3)
P1 Co1 C1 C5 -86.7(4)
C24 Co1 C1 C2 -103.3(3)
C25 Co1 C1 C2 -148.3(3)
C3 Co1 C1 C2 37.5(3)
C5 Co1 C1 C2 117.7(4)
C4 Co1 C1 C2 81.2(3)
P1 Co1 C1 C2 31.0(4)
C5 C1 C2 C3 3.3(4)
Co1 C1 C2 C3 -60.1(3)
C5 C1 C2 Co1 63.5(3)
C24 Co1 C2 C3 -157.3(3)
C25 Co1 C2 C3 162.3(3)
C1 Co1 C2 C3 117.8(4)
C5 Co1 C2 C3 80.2(3)
C4 Co1 C2 C3 38.0(3)
P1 Co1 C2 C3 -49.7(3)
C24 Co1 C2 C1 84.9(3)
C25 Co1 C2 C1 44.5(3)
C3 Co1 C2 C1 -117.8(4)
C5 Co1 C2 C1 -37.6(2)
C4 Co1 C2 C1 -79.8(3)
P1 Co1 C2 C1 -167.50(18)
C1 C2 C3 C4 -2.4(4)
Co1 C2 C3 C4 -61.5(2)
C1 C2 C3 Co1 59.1(3)
C24 Co1 C3 C2 34.8(4)
C25 Co1 C3 C2 -61.1(9)
C1 Co1 C3 C2 -38.2(2)
C5 Co1 C3 C2 -81.1(3)
C4 Co1 C3 C2 -118.3(3)
P1 Co1 C3 C2 139.5(2)
C24 Co1 C3 C4 153.1(3)
C25 Co1 C3 C4 57.2(9)
C1 Co1 C3 C4 80.1(2)
C2 Co1 C3 C4 118.3(3)
C5 Co1 C3 C4 37.2(2)
P1 Co1 C3 C4 -102.2(2)
C2 C3 C4 C5 0.6(4)
Co1 C3 C4 C5 -61.0(3)
C2 C3 C4 Co1 61.6(3)
C24 Co1 C4 C5 21.8(8)
C25 Co1 C4 C5 -45.6(3)
C1 Co1 C4 C5 37.0(2)
C3 Co1 C4 C5 117.8(4)
C2 Co1 C4 C5 80.6(3)
P1 Co1 C4 C5 -159.2(2)
C24 Co1 C4 C3 -96.0(7)
C25 Co1 C4 C3 -163.4(2)
C1 Co1 C4 C3 -80.8(3)
C2 Co1 C4 C3 -37.2(2)
C5 Co1 C4 C3 -117.8(4)
P1 Co1 C4 C3 83.0(2)
C3 C4 C5 C1 1.5(4)
Co1 C4 C5 C1 -58.7(3)
C3 C4 C5 Co1 60.1(2)
C2 C1 C5 C4 -3.0(4)
Co1 C1 C5 C4 60.1(3)
C2 C1 C5 Co1 -63.1(2)
C24 Co1 C5 C4 -172.2(3)
C25 Co1 C5 C4 146.7(3)
C1 Co1 C5 C4 -119.4(4)
C3 Co1 C5 C4 -38.4(3)
C2 Co1 C5 C4 -81.2(3)
P1 Co1 C5 C4 30.0(3)
C24 Co1 C5 C1 -52.8(3)
C25 Co1 C5 C1 -93.9(3)
C3 Co1 C5 C1 81.0(3)
C2 Co1 C5 C1 38.2(3)
C4 Co1 C5 C1 119.4(4)
P1 Co1 C5 C1 149.4(2)
C12 P1 C6 C11 -179.65(19)
C18 P1 C6 C11 -74.7(2)
Co1 P1 C6 C11 57.3(2)
C12 P1 C6 C7 2.8(2)
C18 P1 C6 C7 107.7(2)
Co1 P1 C6 C7 -120.3(2)
C11 C6 C7 C8 0.9(4)
P1 C6 C7 C8 178.5(2)
C6 C7 C8 C9 0.3(4)
C7 C8 C9 C10 -0.8(5)
C8 C9 C10 C11 0.1(5)
C9 C10 C11 C6 1.1(4)
C7 C6 C11 C10 -1.6(4)
P1 C6 C11 C10 -179.3(2)
C6 P1 C12 C13 -128.8(2)
C18 P1 C12 C13 124.3(2)
Co1 P1 C12 C13 -7.4(2)
C6 P1 C12 C17 55.9(2)
C18 P1 C12 C17 -51.0(2)
Co1 P1 C12 C17 177.23(17)
C17 C12 C13 C14 -0.7(4)
P1 C12 C13 C14 -176.1(2)
C12 C13 C14 C15 -1.7(4)
C13 C14 C15 C16 2.4(4)
C14 C15 C16 C17 -0.7(4)
C15 C16 C17 C12 -1.7(4)
C13 C12 C17 C16 2.4(4)
P1 C12 C17 C16 177.8(2)
C6 P1 C18 C23 39.3(2)
C12 P1 C18 C23 148.6(2)
Co1 P1 C18 C23 -85.4(2)
C6 P1 C18 C19 -141.4(2)
C12 P1 C18 C19 -32.1(2)
Co1 P1 C18 C19 93.9(2)
C23 C18 C19 C20 -0.6(4)
P1 C18 C19 C20 -179.9(2)
C18 C19 C20 C21 -0.2(5)
C19 C20 C21 C22 1.0(5)
C20 C21 C22 C23 -1.0(5)
C21 C22 C23 C18 0.2(5)
C19 C18 C23 C22 0.6(4)
P1 C18 C23 C22 179.9(2)
C25 Co1 C24 F1 111.6(3)
C1 Co1 C24 F1 14.3(3)
C3 Co1 C24 F1 -47.1(4)
C2 Co1 C24 F1 -25.4(3)
C5 Co1 C24 F1 44.6(4)
C4 Co1 C24 F1 28.2(8)
P1 Co1 C24 F1 -150.8(3)
C25 Co1 C24 F2 -110.9(3)
C1 Co1 C24 F2 151.9(3)
C3 Co1 C24 F2 90.5(3)
C2 Co1 C24 F2 112.1(3)
C5 Co1 C24 F2 -177.9(2)
C4 Co1 C24 F2 165.7(6)
P1 Co1 C24 F2 -13.3(3)
C1 Co1 C24 C25 -97.3(2)
C3 Co1 C24 C25 -158.7(2)
C2 Co1 C24 C25 -137.0(2)
C5 Co1 C24 C25 -67.0(2)
C4 Co1 C24 C25 -83.4(7)
P1 Co1 C24 C25 97.59(17)
F1 C24 C25 F4 127.9(3)
F2 C24 C25 F4 -3.0(4)
Co1 C24 C25 F4 -119.2(3)
F1 C24 C25 F3 -2.8(4)
F2 C24 C25 F3 -133.6(3)
Co1 C24 C25 F3 110.1(3)
F1 C24 C25 Co1 -112.9(3)
F2 C24 C25 Co1 116.2(3)
C24 Co1 C25 F4 110.5(4)
C1 Co1 C25 F4 -159.0(3)
C3 Co1 C25 F4 -137.8(8)
C2 Co1 C25 F4 174.1(3)
C5 Co1 C25 F4 -119.4(3)
C4 Co1 C25 F4 -92.6(3)
P1 Co1 C25 F4 21.3(3)
C24 Co1 C25 F3 -109.2(3)
C1 Co1 C25 F3 -18.6(3)
C3 Co1 C25 F3 2.5(9)
C2 Co1 C25 F3 -45.5(4)
C5 Co1 C25 F3 20.9(3)
C4 Co1 C25 F3 47.7(4)
P1 Co1 C25 F3 161.6(3)
C1 Co1 C25 C24 90.6(2)
C3 Co1 C25 C24 111.7(8)
C2 Co1 C25 C24 63.7(3)
C5 Co1 C25 C24 130.11(19)
C4 Co1 C25 C24 156.9(2)
P1 Co1 C25 C24 -89.19(17)
C31 C26 C27 C28 0.0
C32 C26 C27 C28 179.8(13)
C26 C27 C28 C29 0.0
C27 C28 C29 C30 0.0
C28 C29 C30 C31 0.0
C29 C30 C31 C26 0.0
C27 C26 C31 C30 0.0
C32 C26 C31 C30 -179.8(16)
